data_4077296
loop_
_publ_author_name
'Patton, Jasson T.'
'Feng, Shaoguang G.'
'Abboud, Khalil A.'

_publ_section_title
;
 Chelating Diamide Group IV Metal Olefin Polymerization Catalysts
;
_journal_issue 16
_journal_name_full Organometallics
_journal_page_first 3399
_journal_paper_doi 10.1021/om010101l
_journal_volume 20
_journal_year 2001
_chemical_formula_sum 'C10 H22 Cl2 O4 Pd2 S2'
_chemical_formula_weight 554.10
_chemical_name_systematic
; 
 ? 
;
_space_group_IT_number 14
_symmetry_cell_setting monoclinic
_symmetry_space_group_name_Hall '-P 2yn'
_symmetry_space_group_name_H-M 'P 1 21/n 1'
_atom_sites_solution_hydrogens geom
_atom_sites_solution_primary patterson
_atom_sites_solution_secondary difmap
_audit_creation_method SHELXL
_cell_angle_alpha 90.00
_cell_angle_beta 104.72
_cell_angle_gamma 90.00
_cell_formula_units_Z 4
_cell_length_a 10.5710(10)
_cell_length_b 14.4210(10)
_cell_length_c 12.2140(10)
_cell_measurement_reflns_used 86
_cell_measurement_temperature 173(2)
_cell_measurement_theta_max 12.38
_cell_measurement_theta_min 7.28
_cell_volume 1800.8(3)
_computing_cell_refinement 'Siemens XSCANS'
_computing_data_collection 'Siemens XSCANS'
_computing_data_reduction 'Siemens XSCANS'
_computing_molecular_graphics 'Siemens SHELXTL'
_computing_publication_material 'Siemens SHELXTL'
_computing_structure_refinement 'SHELXL-93 (Sheldrick, 1993)'
_computing_structure_solution 'SHELXS-86 (Sheldrick, 1990)'
_diffrn_ambient_temperature 173(2)
_diffrn_measurement_device 'Siemens P4'
_diffrn_measurement_method \W-scans
_diffrn_radiation_monochromator graphite
_diffrn_radiation_source 'fine-focus sealed tube'
_diffrn_radiation_type MoK\a
_diffrn_radiation_wavelength 0.71073
_diffrn_reflns_av_R_equivalents 0.0230
_diffrn_reflns_av_sigmaI/netI 0.0343
_diffrn_reflns_limit_h_max 0
_diffrn_reflns_limit_h_min -12
_diffrn_reflns_limit_k_max 17
_diffrn_reflns_limit_k_min -17
_diffrn_reflns_limit_l_max 14
_diffrn_reflns_limit_l_min -14
_diffrn_reflns_number 6573
_diffrn_reflns_theta_max 24.99
_diffrn_reflns_theta_min 3.27
_diffrn_standards_decay_% 0.2
_diffrn_standards_interval_count 247
_diffrn_standards_number 3
_exptl_absorpt_coefficient_mu 2.532
_exptl_absorpt_correction_T_max 0.88945
_exptl_absorpt_correction_T_min 0.71214
_exptl_absorpt_correction_type Psi-scans
_exptl_crystal_colour yellow
_exptl_crystal_density_diffrn 2.044
_exptl_crystal_description block
_exptl_crystal_F_000 1088
_exptl_crystal_size_max 0.22
_exptl_crystal_size_mid 0.18
_exptl_crystal_size_min 0.13
_refine_diff_density_max 1.523
_refine_diff_density_min -0.400
_refine_diff_density_rms 0.089
_refine_ls_extinction_method none
_refine_ls_goodness_of_fit_all 0.917
_refine_ls_goodness_of_fit_obs 0.987
_refine_ls_hydrogen_treatment 'rigid methyls, others riding'
_refine_ls_matrix_type full
_refine_ls_number_parameters 187
_refine_ls_number_reflns 3179
_refine_ls_number_restraints 60
_refine_ls_restrained_S_all 0.908
_refine_ls_restrained_S_obs 0.975
_refine_ls_R_factor_all 0.0320
_refine_ls_R_factor_obs 0.0222
_refine_ls_shift/esd_max 0.001
_refine_ls_shift/esd_mean 0.000
_refine_ls_structure_factor_coef Fsqd
_refine_ls_weighting_details 'w=1/[\s^2^(Fo^2^)+(0.0218P)^2^+0.0000P] where P=(Fo^2^+2Fc^2^)/3'
_refine_ls_weighting_scheme calc
_refine_ls_wR_factor_all 0.0449
_refine_ls_wR_factor_obs 0.0433
_reflns_number_observed 2594
_reflns_number_total 3179
_reflns_observed_criterion >2sigma(I)
_cod_data_source_file om010101l.cif
_cod_data_source_block 9
_cod_depositor_comments
;
The following automatic conversions were performed:

'_refine_ls_weighting_scheme' value 'calc
w=1/[\s^2^(Fo^2^)+(0.0218P)^2^+0.0000P] where P=(Fo^2^+2Fc^2^)/3' was
changed to 'calc'. New tag '_refine_ls_weighting_details' was
created. The value of the new tag was set to
'w=1/[\s^2^(Fo^2^)+(0.0218P)^2^+0.0000P] where P=(Fo^2^+2Fc^2^)/3'.

Automatic conversion script
Id: cif_fix_values 3143 2015-03-26 13:38:13Z robertas 
;
_cod_original_sg_symbol_H-M P2(1)/n
_cod_database_code 4077296

loop_
_symmetry_equiv_pos_as_xyz
'x, y, z'
'-x+1/2, y+1/2, -z+1/2'
'-x, -y, -z'
'x-1/2, -y-1/2, z-1/2'

loop_
_atom_site_aniso_label
_atom_site_aniso_U_11
_atom_site_aniso_U_22
_atom_site_aniso_U_33
_atom_site_aniso_U_23
_atom_site_aniso_U_13
_atom_site_aniso_U_12
Pd1 0.01864(14) 0.01611(13) 0.01214(12) 0.00067(10) 0.00536(10) 0.00066(11)
Pd2 0.02271(14) 0.01724(14) 0.01186(13) 0.00023(10) 0.00584(10) 0.00083(11)
O1 0.0344(15) 0.0210(13) 0.0297(14) 0.0009(10) 0.0192(12) 0.0060(11)
O2 0.0254(13) 0.0203(13) 0.0144(11) -0.0016(9) 0.0065(10) -0.0009(10)
O3 0.037(2) 0.0337(15) 0.0123(12) -0.0022(10) 0.0059(11) 0.0053(12)
O4 0.048(2) 0.047(2) 0.0261(15) -0.0124(13) -0.0121(13) 0.0163(15)
S1 0.0197(4) 0.0208(4) 0.0151(4) -0.0015(3) 0.0076(3) -0.0017(4)
S2 0.0244(5) 0.0211(5) 0.0192(4) -0.0028(4) 0.0074(4) -0.0009(4)
Cl1 0.0289(5) 0.0215(5) 0.0206(4) 0.0055(3) 0.0059(4) 0.0026(4)
Cl2 0.0459(6) 0.0208(5) 0.0174(4) 0.0031(3) 0.0159(4) 0.0080(4)
C1 0.022(2) 0.026(2) 0.021(2) 0.0055(15) 0.006(2) -0.003(2)
C2 0.027(2) 0.035(2) 0.019(2) -0.007(2) 0.008(2) -0.008(2)
C3 0.033(2) 0.019(2) 0.020(2) -0.0006(14) 0.008(2) 0.002(2)
C4 0.022(2) 0.015(2) 0.016(2) 0.0025(13) 0.0030(14) 0.0047(14)
C5 0.020(2) 0.022(2) 0.017(2) 0.0040(14) 0.0017(14) 0.0018(15)
C10 0.034(2) 0.054(3) 0.072(3) -0.026(3) 0.022(2) -0.020(2)
C11 0.044(2) 0.019(2) 0.024(2) -0.0027(15) 0.013(2) 0.004(2)
C12 0.036(2) 0.020(2) 0.016(2) 0.0024(14) 0.008(2) -0.004(2)
C13 0.038(2) 0.013(2) 0.018(2) 0.0010(14) 0.005(2) 0.005(2)
C14 0.052(3) 0.033(2) 0.028(2) -0.003(2) 0.006(2) 0.018(2)

loop_
_atom_site_label
_atom_site_type_symbol
_atom_site_fract_x
_atom_site_fract_y
_atom_site_fract_z
_atom_site_U_iso_or_equiv
_atom_site_thermal_displace_type
_atom_site_occupancy
_atom_site_calc_flag
_atom_site_refinement_flags
Pd1 Pd 0.28811(3) 0.43540(2) 0.29971(2) 0.01537(7) Uani 1 d .
Pd2 Pd 0.33447(3) 0.47068(2) -0.00671(2) 0.01701(7) Uani 1 d .
O1 O 0.1463(2) 0.5879(2) 0.4202(2) 0.0264(6) Uani 1 d U
O2 O 0.3710(2) 0.5789(2) 0.1073(2) 0.0198(5) Uani 1 d U
O3 O 0.3212(3) 0.3739(2) -0.2492(2) 0.0279(6) Uani 1 d U
O4 O 0.1176(3) 0.5446(2) -0.2708(2) 0.0442(8) Uani 1 d U
S1 S 0.22066(8) 0.50060(6) 0.44124(7) 0.0180(2) Uani 1 d U
S2 S 0.30179(9) 0.35792(6) -0.13605(7) 0.0212(2) Uani 1 d U
Cl1 Cl 0.38624(9) 0.31320(6) 0.42077(7) 0.0237(2) Uani 1 d .
Cl2 Cl 0.35419(10) 0.36428(6) 0.15045(7) 0.0266(2) Uani 1 d .
C1 C 0.1286(3) 0.4178(2) 0.4957(3) 0.0226(8) Uani 1 d .
H1A H 0.1779(9) 0.3596(5) 0.5112(17) 0.027 Uiso 1 calc R
H1B H 0.0452(9) 0.4066(11) 0.4400(8) 0.027 Uiso 1 calc R
H1C H 0.1118(18) 0.4413(7) 0.5659(10) 0.027 Uiso 1 calc R
C2 C 0.3563(4) 0.5177(3) 0.5594(3) 0.0269(8) Uani 1 d .
H2A H 0.4075(12) 0.4603(5) 0.5750(12) 0.032 Uiso 1 calc R
H2B H 0.3250(4) 0.5345(15) 0.6257(5) 0.032 Uiso 1 calc R
H2C H 0.4114(12) 0.5677(10) 0.5427(7) 0.032 Uiso 1 calc R
C3 C 0.3591(4) 0.6681(2) 0.2640(3) 0.0236(8) Uani 1 d U
H3A H 0.3161(15) 0.6650(9) 0.3261(9) 0.028 Uiso 1 calc R
H3B H 0.3404(18) 0.7282(2) 0.2257(5) 0.028 Uiso 1 calc R
H3C H 0.4538(5) 0.6612(8) 0.2943(13) 0.028 Uiso 1 calc R
C4 C 0.3091(3) 0.5924(2) 0.1818(3) 0.0179(7) Uani 1 d U
C5 C 0.1961(3) 0.5389(2) 0.1890(3) 0.0200(7) Uani 1 d U
H5A H 0.1492(3) 0.5134(2) 0.1145(3) 0.024 Uiso 1 calc R
H5B H 0.1348(3) 0.5756(2) 0.2209(3) 0.024 Uiso 1 calc R
C10 C 0.1409(4) 0.3158(3) -0.1519(4) 0.0517(13) Uani 1 d .
H10A H 0.1253(10) 0.3056(19) -0.0771(4) 0.062 Uiso 1 calc R
H10B H 0.1302(9) 0.2572(10) -0.1939(21) 0.062 Uiso 1 calc R
H10C H 0.0780(4) 0.3613(9) -0.1937(21) 0.062 Uiso 1 calc R
C11 C 0.3980(4) 0.2605(2) -0.0794(3) 0.0284(9) Uani 1 d .
H11A H 0.3793(16) 0.2426(9) -0.0077(10) 0.034 Uiso 1 calc R
H11B H 0.4908(4) 0.2762(5) -0.0661(17) 0.034 Uiso 1 calc R
H11C H 0.3771(15) 0.2088(5) -0.1330(9) 0.034 Uiso 1 calc R
C12 C 0.3159(4) 0.5671(2) -0.1331(3) 0.0238(8) Uani 1 d U
H12A H 0.3578(4) 0.6263(2) -0.1023(3) 0.029 Uiso 1 calc R
H12B H 0.3577(4) 0.5446(2) -0.1921(3) 0.029 Uiso 1 calc R
C13 C 0.1754(4) 0.5803(2) -0.1806(3) 0.0235(8) Uani 1 d U
C14 C 0.1007(4) 0.6412(3) -0.1201(3) 0.0385(10) Uani 1 d U
H14A H 0.1269(18) 0.7059(3) -0.1254(18) 0.046 Uiso 1 calc R
H14B H 0.1196(19) 0.6229(11) -0.0403(6) 0.046 Uiso 1 calc R
H14C H 0.0068(4) 0.6347(13) -0.1549(13) 0.046 Uiso 1 calc R

loop_
_atom_type_symbol
_atom_type_description
_atom_type_scat_dispersion_real
_atom_type_scat_dispersion_imag
_atom_type_scat_source
C C 0.0033 0.0016 'International Tables Vol C Tables 4.2.6.8 and 6.1.1.4'
H H 0.0000 0.0000 'International Tables Vol C Tables 4.2.6.8 and 6.1.1.4'
O O 0.0106 0.0060 'International Tables Vol C Tables 4.2.6.8 and 6.1.1.4'
S S 0.1246 0.1234 'International Tables Vol C Tables 4.2.6.8 and 6.1.1.4'
Cl Cl 0.1484 0.1585 'International Tables Vol C Tables 4.2.6.8 and 6.1.1.4'
Pd Pd -0.9988 1.0072 'International Tables Vol C Tables 4.2.6.8 and 6.1.1.4'

loop_
_geom_angle_atom_site_label_1
_geom_angle_atom_site_label_2
_geom_angle_atom_site_label_3
_geom_angle
C5 Pd1 S1 90.72(10)
C5 Pd1 Cl2 89.48(10)
S1 Pd1 Cl2 178.49(3)
C5 Pd1 Cl1 177.53(9)
S1 Pd1 Cl1 90.31(3)
Cl2 Pd1 Cl1 89.44(3)
C12 Pd2 O2 87.75(12)
C12 Pd2 S2 89.61(10)
O2 Pd2 S2 176.64(7)
C12 Pd2 Cl2 176.44(10)
O2 Pd2 Cl2 88.90(6)
S2 Pd2 Cl2 93.79(3)
C4 O2 Pd2 124.1(2)
O1 S1 C1 108.8(2)
O1 S1 C2 108.0(2)
C1 S1 C2 101.3(2)
O1 S1 Pd1 119.05(10)
C1 S1 Pd1 108.65(12)
C2 S1 Pd1 109.65(12)
O3 S2 C11 106.8(2)
O3 S2 C10 108.1(2)
C11 S2 C10 102.2(2)
O3 S2 Pd2 121.27(11)
C11 S2 Pd2 109.36(12)
C10 S2 Pd2 107.41(15)
Pd1 Cl2 Pd2 110.83(3)
O2 C4 C5 123.3(3)
O2 C4 C3 116.1(3)
C5 C4 C3 120.6(3)
C4 C5 Pd1 99.5(2)
C13 C12 Pd2 106.3(2)
O4 C13 C12 121.6(3)
O4 C13 C14 119.0(3)
C12 C13 C14 119.4(3)

loop_
_geom_bond_atom_site_label_1
_geom_bond_atom_site_label_2
_geom_bond_distance
Pd1 C5 2.082(3)
Pd1 S1 2.2377(9)
Pd1 Cl2 2.3475(8)
Pd1 Cl1 2.3640(9)
Pd2 C12 2.050(3)
Pd2 O2 2.062(2)
Pd2 S2 2.2320(9)
Pd2 Cl2 2.4247(8)
O1 S1 1.471(2)
O2 C4 1.263(4)
O3 S2 1.466(2)
O4 C13 1.229(4)
S1 C1 1.774(3)
S1 C2 1.774(3)
S2 C11 1.768(4)
S2 C10 1.770(4)
C3 C4 1.486(4)
C4 C5 1.443(5)
C12 C13 1.463(5)
C13 C14 1.495(5)
